data_4033851
loop_
_publ_author_name
'Zhang, Zhi-Jun'
'Wang, Chen'
'Wu, Xing-De'
'Huang, Yan'
'Zhou, Wen-Xia'
'Zhao, Qin-Shi'

_publ_section_title
;
 Phlegmadine A: A <i>Lycopodium</i> Alkaloid with a Unique Cyclobutane
 Ring from <i>Phlegmariurus phlegmaria</i>.
;
_journal_issue 17
_journal_name_full 'The Journal of organic chemistry'
_journal_page_first 11301
_journal_page_last 11305
_journal_paper_doi 10.1021/acs.joc.9b01723
_journal_volume 84
_journal_year 2019
_chemical_absolute_configuration ad
_chemical_formula_moiety 'C17 H25 N O2'
_chemical_formula_sum 'C17 H25 N O2'
_chemical_formula_weight 275.38
_space_group_crystal_system monoclinic
_space_group_IT_number 4
_space_group_name_Hall 'P 2yb'
_space_group_name_H-M_alt 'P 1 21 1'
_atom_sites_solution_hydrogens mixed
_atom_sites_solution_primary direct
_atom_sites_solution_secondary difmap
_audit_creation_method SHELXL-2014/7
_cell_angle_alpha 90
_cell_angle_beta 104.7710(10)
_cell_angle_gamma 90
_cell_formula_units_Z 2
_cell_length_a 7.4961(2)
_cell_length_b 7.4595(2)
_cell_length_c 13.2851(3)
_cell_measurement_reflns_used 6691
_cell_measurement_temperature 100(2)
_cell_measurement_theta_max 70.39
_cell_measurement_theta_min 3.44
_cell_volume 718.32(3)
_computing_cell_refinement 'Bruker SAINT'
_computing_data_collection 'Bruker APEX2'
_computing_data_reduction 'Bruker SAINT'
_computing_molecular_graphics 'Bruker SHELXTL'
_computing_publication_material 'Bruker SHELXTL'
_computing_structure_refinement 'SHELXL-2014 (Sheldrick 2014)'
_computing_structure_solution 'SHELXS-97 (Sheldrick 2008)'
_diffrn_ambient_temperature 100(2)
_diffrn_measured_fraction_theta_full 0.994
_diffrn_measured_fraction_theta_max 0.979
_diffrn_measurement_device_type 'Bruker APEX-II CCD'
_diffrn_measurement_method '\f and \w scans'
_diffrn_radiation_type CuK\a
_diffrn_radiation_wavelength 1.54178
_diffrn_reflns_av_R_equivalents 0.0293
_diffrn_reflns_av_unetI/netI 0.0278
_diffrn_reflns_Laue_measured_fraction_full 0.994
_diffrn_reflns_Laue_measured_fraction_max 0.979
_diffrn_reflns_limit_h_max 9
_diffrn_reflns_limit_h_min -9
_diffrn_reflns_limit_k_max 9
_diffrn_reflns_limit_k_min -9
_diffrn_reflns_limit_l_max 15
_diffrn_reflns_limit_l_min -15
_diffrn_reflns_number 6749
_diffrn_reflns_point_group_measured_fraction_full 0.924
_diffrn_reflns_point_group_measured_fraction_max 0.903
_diffrn_reflns_theta_full 67.679
_diffrn_reflns_theta_max 70.388
_diffrn_reflns_theta_min 3.440
_diffrn_source 'fine-focus sealed tube'
_exptl_absorpt_coefficient_mu 0.648
_exptl_absorpt_correction_type multi-scan
_exptl_absorpt_process_details sadabs
_exptl_crystal_colour colourless
_exptl_crystal_density_diffrn 1.273
_exptl_crystal_description prism
_exptl_crystal_F_000 300
_exptl_crystal_size_max 1.100
_exptl_crystal_size_mid 0.400
_exptl_crystal_size_min 0.130
_exptl_transmission_factor_max 0.3843
_exptl_transmission_factor_min 0.2171
_refine_diff_density_max 0.212
_refine_diff_density_min -0.173
_refine_diff_density_rms 0.037
_refine_ls_abs_structure_details
;
 Flack x determined using 1010 quotients [(I+)-(I-)]/[(I+)+(I-)]
 (Parsons, Flack and Wagner, Acta Cryst. B69 (2013) 249-259).
;
_refine_ls_abs_structure_Flack 0.12(6)
_refine_ls_extinction_coef 0.019(2)
_refine_ls_extinction_expression Fc^*^=kFc[1+0.001xFc^2^\l^3^/sin(2\q)]^-1/4^
_refine_ls_extinction_method 'SHELXL-2014/7 (Sheldrick 2014'
_refine_ls_goodness_of_fit_ref 1.004
_refine_ls_hydrogen_treatment mixed
_refine_ls_matrix_type full
_refine_ls_number_parameters 187
_refine_ls_number_reflns 2475
_refine_ls_number_restraints 1
_refine_ls_restrained_S_all 1.003
_refine_ls_R_factor_all 0.0326
_refine_ls_R_factor_gt 0.0326
_refine_ls_shift/su_max 0.000
_refine_ls_shift/su_mean 0.000
_refine_ls_structure_factor_coef Fsqd
_refine_ls_weighting_details 'w=1/[\s^2^(Fo^2^)+(0.0558P)^2^+0.1709P] where P=(Fo^2^+2Fc^2^)/3'
_refine_ls_weighting_scheme calc
_refine_ls_wR_factor_gt 0.0854
_refine_ls_wR_factor_ref 0.0855
_reflns_Friedel_coverage 0.703
_reflns_Friedel_fraction_full 0.841
_reflns_Friedel_fraction_max 0.813
_reflns_number_gt 2466
_reflns_number_total 2475
_reflns_threshold_expression 'I > 2\s(I)'
_cod_data_source_file jo9b01723_si_002.cif
_cod_data_source_block cu_fkb35_0m
_cod_original_sg_symbol_H-M 'P 21'
_cod_database_code 4033851
_shelx_shelxl_version_number 2014/7
_shelx_space_group_comment
;
The symmetry employed for this shelxl refinement is uniquely defined
by the following loop, which should always be used as a source of
symmetry information in preference to the above space-group names.
They are only intended as comments.
;
_shelx_estimated_absorpt_t_min 0.536
_shelx_estimated_absorpt_t_max 0.921

loop_
_space_group_symop_operation_xyz
'x, y, z'
'-x, y+1/2, -z'

loop_
_atom_site_label
_atom_site_type_symbol
_atom_site_fract_x
_atom_site_fract_y
_atom_site_fract_z
_atom_site_U_iso_or_equiv
_atom_site_adp_type
_atom_site_occupancy
_atom_site_site_symmetry_order
_atom_site_calc_flag
_atom_site_refinement_flags_posn
_atom_site_refinement_flags_adp
O1 O 0.3019(2) 0.8752(2) 0.36242(11) 0.0252(3) Uani 1 1 d . .
H1 H 0.425(4) 0.864(4) 0.381(2) 0.038 Uiso 1 1 d . U
O2 O 0.66972(18) 0.7413(2) 0.05736(11) 0.0222(3) Uani 1 1 d . .
N1 N 0.6806(2) 0.8541(3) 0.42807(13) 0.0257(4) Uani 1 1 d . .
C1 C 0.2396(2) 0.7681(3) 0.27187(15) 0.0187(4) Uani 1 1 d . .
H25 H 0.1535 0.6736 0.2849 0.022 Uiso 1 1 calc R U
C2 C 0.3889(2) 0.6822(3) 0.22891(14) 0.0156(4) Uani 1 1 d . .
C3 C 0.5520(2) 0.5468(3) 0.26305(15) 0.0175(4) Uani 1 1 d . .
H24 H 0.5110 0.4391 0.2960 0.021 Uiso 1 1 calc R U
C4 C 0.7498(2) 0.5959(3) 0.32044(16) 0.0216(4) Uani 1 1 d . .
H13 H 0.8255 0.4855 0.3289 0.026 Uiso 1 1 calc R U
H14 H 0.7988 0.6789 0.2758 0.026 Uiso 1 1 calc R U
C5 C 0.7761(3) 0.6821(3) 0.42669(16) 0.0276(5) Uani 1 1 d . .
H15 H 0.7328 0.5969 0.4725 0.033 Uiso 1 1 calc R U
H16 H 0.9098 0.7011 0.4569 0.033 Uiso 1 1 calc R U
C6 C 0.6875(3) 0.8953(4) 0.53746(18) 0.0387(6) Uani 1 1 d . .
H11 H 0.6299 0.7975 0.5671 0.058 Uiso 1 1 calc R U
H12 H 0.6208 1.0072 0.5409 0.058 Uiso 1 1 calc R U
H2 H 0.8163 0.9086 0.5771 0.058 Uiso 1 1 calc R U
C7 C 0.5144(2) 0.5177(3) 0.14225(14) 0.0173(4) Uani 1 1 d . .
H23 H 0.5561 0.4063 0.1131 0.021 Uiso 1 1 calc R U
C8 C 0.5633(2) 0.7021(3) 0.10897(14) 0.0172(4) Uani 1 1 d . .
C9 C 0.4500(2) 0.8276(3) 0.15979(15) 0.0167(4) Uani 1 1 d . .
C10 C 0.2500(2) 0.8553(3) 0.09077(15) 0.0195(4) Uani 1 1 d . .
H10 H 0.2366 0.9545 0.0387 0.023 Uiso 1 1 calc R U
C11 C 0.1406(2) 0.8833(3) 0.17454(15) 0.0201(4) Uani 1 1 d . .
H4 H 0.0112 0.8436 0.1476 0.024 Uiso 1 1 calc R U
H3 H 0.1407 1.0116 0.1937 0.024 Uiso 1 1 calc R U
C12 C 0.2018(3) 0.6688(3) 0.04347(15) 0.0200(4) Uani 1 1 d . .
H5 H 0.2485 0.6507 -0.0191 0.024 Uiso 1 1 calc R U
H9 H 0.0672 0.6464 0.0257 0.024 Uiso 1 1 calc R U
C13 C 0.3057(2) 0.5515(3) 0.13527(15) 0.0169(4) Uani 1 1 d . .
C14 C 0.1961(3) 0.3905(3) 0.15578(16) 0.0209(4) Uani 1 1 d . .
H6 H 0.0741 0.4299 0.1611 0.031 Uiso 1 1 calc R U
H7 H 0.2616 0.3330 0.2211 0.031 Uiso 1 1 calc R U
H8 H 0.1819 0.3047 0.0984 0.031 Uiso 1 1 calc R U
C15 C 0.5394(3) 1.0071(3) 0.19952(16) 0.0200(4) Uani 1 1 d . .
H21 H 0.4600 1.0648 0.2393 0.024 Uiso 1 1 calc R U
H22 H 0.5340 1.0833 0.1378 0.024 Uiso 1 1 calc R U
C16 C 0.7382(3) 1.0146(3) 0.26756(17) 0.0249(5) Uani 1 1 d . .
H19 H 0.8079 0.9149 0.2463 0.030 Uiso 1 1 calc R U
H20 H 0.7944 1.1278 0.2518 0.030 Uiso 1 1 calc R U
C17 C 0.7657(3) 1.0037(3) 0.38475(18) 0.0300(5) Uani 1 1 d . .
H17 H 0.9002 0.9998 0.4170 0.036 Uiso 1 1 calc R U
H18 H 0.7190 1.1167 0.4076 0.036 Uiso 1 1 calc R U

loop_
_atom_site_aniso_label
_atom_site_aniso_U_11
_atom_site_aniso_U_22
_atom_site_aniso_U_33
_atom_site_aniso_U_23
_atom_site_aniso_U_13
_atom_site_aniso_U_12
O1 0.0221(7) 0.0323(8) 0.0220(7) -0.0080(7) 0.0075(5) 0.0005(6)
O2 0.0220(7) 0.0265(7) 0.0207(7) -0.0018(6) 0.0100(5) -0.0014(6)
N1 0.0236(8) 0.0348(11) 0.0178(9) -0.0079(8) 0.0034(6) -0.0030(8)
C1 0.0167(9) 0.0202(10) 0.0204(10) -0.0011(7) 0.0068(7) -0.0008(7)
C2 0.0158(8) 0.0162(9) 0.0146(9) 0.0005(7) 0.0034(6) -0.0010(7)
C3 0.0181(9) 0.0177(10) 0.0169(9) 0.0015(7) 0.0050(7) 0.0026(7)
C4 0.0167(9) 0.0251(10) 0.0214(10) -0.0007(8) 0.0019(7) 0.0041(8)
C5 0.0222(9) 0.0367(13) 0.0201(11) -0.0017(9) -0.0014(7) 0.0004(9)
C6 0.0349(12) 0.0587(18) 0.0210(11) -0.0142(12) 0.0041(9) -0.0044(12)
C7 0.0173(9) 0.0176(9) 0.0168(10) -0.0031(8) 0.0038(7) 0.0008(7)
C8 0.0151(8) 0.0218(10) 0.0129(9) -0.0008(7) 0.0002(6) -0.0006(7)
C9 0.0165(8) 0.0165(9) 0.0174(9) 0.0009(7) 0.0047(7) 0.0001(7)
C10 0.0166(8) 0.0211(10) 0.0200(9) 0.0047(8) 0.0033(7) 0.0012(7)
C11 0.0157(8) 0.0194(9) 0.0258(10) 0.0014(8) 0.0065(7) 0.0016(8)
C12 0.0177(8) 0.0251(11) 0.0156(9) 0.0007(8) 0.0013(7) -0.0016(8)
C13 0.0159(8) 0.0177(10) 0.0163(9) -0.0009(7) 0.0029(7) 0.0002(7)
C14 0.0211(9) 0.0191(10) 0.0220(10) -0.0019(8) 0.0046(7) -0.0025(8)
C15 0.0209(9) 0.0162(9) 0.0249(10) -0.0010(8) 0.0093(8) -0.0007(8)
C16 0.0216(10) 0.0205(10) 0.0338(12) -0.0057(9) 0.0092(8) -0.0050(8)
C17 0.0252(10) 0.0305(12) 0.0311(12) -0.0127(10) 0.0011(8) -0.0052(9)

loop_
_atom_type_symbol
_atom_type_description
_atom_type_scat_dispersion_real
_atom_type_scat_dispersion_imag
_atom_type_scat_source
C C 0.0181 0.0091 'International Tables Vol C Tables 4.2.6.8 and 6.1.1.4'
H H 0.0000 0.0000 'International Tables Vol C Tables 4.2.6.8 and 6.1.1.4'
N N 0.0311 0.0180 'International Tables Vol C Tables 4.2.6.8 and 6.1.1.4'
O O 0.0492 0.0322 'International Tables Vol C Tables 4.2.6.8 and 6.1.1.4'

loop_
_geom_angle_atom_site_label_1
_geom_angle_atom_site_label_2
_geom_angle_atom_site_label_3
_geom_angle
C1 O1 H1 105.7(19)
C5 N1 C17 113.29(17)
C5 N1 C6 107.41(19)
C17 N1 C6 108.53(19)
O1 C1 C2 116.13(15)
O1 C1 C11 111.92(16)
C2 C1 C11 99.21(14)
O1 C1 H25 109.7
C2 C1 H25 109.7
C11 C1 H25 109.7
C1 C2 C3 139.45(16)
C1 C2 C9 106.38(15)
C3 C2 C9 107.12(14)
C1 C2 C13 112.04(15)
C3 C2 C13 87.25(14)
C9 C2 C13 94.68(14)
C4 C3 C2 125.28(17)
C4 C3 C7 116.16(15)
C2 C3 C7 82.49(13)
C4 C3 H24 110.0
C2 C3 H24 110.0
C7 C3 H24 110.0
C5 C4 C3 116.41(16)
C5 C4 H13 108.2
C3 C4 H13 108.2
C5 C4 H14 108.2
C3 C4 H14 108.2
H13 C4 H14 107.3
N1 C5 C4 115.64(17)
N1 C5 H15 108.4
C4 C5 H15 108.4
N1 C5 H16 108.4
C4 C5 H16 108.4
H15 C5 H16 107.4
N1 C6 H11 109.5
N1 C6 H12 109.5
H11 C6 H12 109.5
N1 C6 H2 109.5
H11 C6 H2 109.5
H12 C6 H2 109.5
C8 C7 C13 98.54(15)
C8 C7 C3 100.29(15)
C13 C7 C3 87.40(13)
C8 C7 H23 121.2
C13 C7 H23 121.2
C3 C7 H23 121.2
O2 C8 C7 128.71(18)
O2 C8 C9 128.35(19)
C7 C8 C9 102.91(15)
C15 C9 C8 116.34(15)
C15 C9 C10 110.98(16)
C8 C9 C10 112.32(15)
C15 C9 C2 124.94(16)
C8 C9 C2 96.51(15)
C10 C9 C2 93.19(14)
C12 C10 C11 107.64(16)
C12 C10 C9 102.26(16)
C11 C10 C9 101.56(15)
C12 C10 H10 114.6
C11 C10 H10 114.6
C9 C10 H10 114.6
C10 C11 C1 106.86(14)
C10 C11 H4 110.3
C1 C11 H4 110.3
C10 C11 H3 110.3
C1 C11 H3 110.3
H4 C11 H3 108.6
C10 C12 C13 99.90(15)
C10 C12 H5 111.8
C13 C12 H5 111.8
C10 C12 H9 111.8
C13 C12 H9 111.8
H5 C12 H9 109.5
C14 C13 C12 113.79(16)
C14 C13 C7 116.14(16)
C12 C13 C7 115.77(16)
C14 C13 C2 118.05(16)
C12 C13 C2 106.95(16)
C7 C13 C2 82.23(13)
C13 C14 H6 109.5
C13 C14 H7 109.5
H6 C14 H7 109.5
C13 C14 H8 109.5
H6 C14 H8 109.5
H7 C14 H8 109.5
C9 C15 C16 120.62(18)
C9 C15 H21 107.2
C16 C15 H21 107.2
C9 C15 H22 107.2
C16 C15 H22 107.2
H21 C15 H22 106.8
C17 C16 C15 117.34(17)
C17 C16 H19 108.0
C15 C16 H19 108.0
C17 C16 H20 108.0
C15 C16 H20 108.0
H19 C16 H20 107.2
N1 C17 C16 118.78(18)
N1 C17 H17 107.6
C16 C17 H17 107.6
N1 C17 H18 107.6
C16 C17 H18 107.6
H17 C17 H18 107.1

loop_
_geom_bond_atom_site_label_1
_geom_bond_atom_site_label_2
_geom_bond_distance
O1 C1 1.420(2)
O1 H1 0.90(3)
O2 C8 1.213(2)
N1 C5 1.472(3)
N1 C17 1.473(3)
N1 C6 1.473(3)
C1 C2 1.521(2)
C1 C11 1.572(3)
C1 H25 1.0000
C2 C3 1.562(3)
C2 C9 1.563(3)
C2 C13 1.578(3)
C3 C4 1.529(3)
C3 C7 1.572(3)
C3 H24 1.0000
C4 C5 1.517(3)
C4 H13 0.9900
C4 H14 0.9900
C5 H15 0.9900
C5 H16 0.9900
C6 H11 0.9800
C6 H12 0.9800
C6 H2 0.9800
C7 C8 1.518(3)
C7 C13 1.564(2)
C7 H23 1.0000
C8 C9 1.532(3)
C9 C15 1.529(3)
C9 C10 1.559(2)
C10 C12 1.531(3)
C10 C11 1.556(3)
C10 H10 1.0000
C11 H4 0.9900
C11 H3 0.9900
C12 C13 1.541(3)
C12 H5 0.9900
C12 H9 0.9900
C13 C14 1.519(3)
C14 H6 0.9800
C14 H7 0.9800
C14 H8 0.9800
C15 C16 1.535(3)
C15 H21 0.9900
C15 H22 0.9900
C16 C17 1.520(3)
C16 H19 0.9900
C16 H20 0.9900
C17 H17 0.9900
C17 H18 0.9900

loop_
_geom_hbond_atom_site_label_D
_geom_hbond_atom_site_label_H
_geom_hbond_atom_site_label_A
_geom_hbond_distance_DH
_geom_hbond_distance_HA
_geom_hbond_distance_DA
_geom_hbond_angle_DHA
_geom_hbond_site_symmetry_A
C11 H4 O2 0.99 2.65 3.633(2) 174.5 1_455
O1 H1 N1 0.90(3) 1.86(3) 2.754(2) 175(3) .
O1 H1 N1 0.90(3) 1.86(3) 2.754(2) 175(3) .
O1 H1 N1 0.90(3) 1.86(3) 2.754(2) 175(3) .
O1 H1 N1 0.90(3) 1.86(3) 2.754(2) 175(3) .
O1 H1 N1 0.90(3) 1.86(3) 2.754(2) 175(3) .
O1 H1 N1 0.90(3) 1.86(3) 2.754(2) 175(3) .
O1 H1 N1 0.90(3) 1.86(3) 2.754(2) 175(3) .
O1 H1 N1 0.90(3) 1.86(3) 2.754(2) 175(3) .

loop_
_geom_torsion_atom_site_label_1
_geom_torsion_atom_site_label_2
_geom_torsion_atom_site_label_3
_geom_torsion_atom_site_label_4
_geom_torsion
O1 C1 C2 C3 61.3(3)
C11 C1 C2 C3 -178.7(2)
O1 C1 C2 C9 -83.39(19)
C11 C1 C2 C9 36.66(17)
O1 C1 C2 C13 174.44(16)
C11 C1 C2 C13 -65.51(18)
C1 C2 C3 C4 -88.4(3)
C9 C2 C3 C4 56.1(2)
C13 C2 C3 C4 150.11(18)
C1 C2 C3 C7 154.7(2)
C9 C2 C3 C7 -60.79(16)
C13 C2 C3 C7 33.27(13)
C2 C3 C4 C5 61.0(3)
C7 C3 C4 C5 160.74(18)
C17 N1 C5 C4 -72.6(2)
C6 N1 C5 C4 167.53(19)
C3 C4 C5 N1 -61.1(3)
C4 C3 C7 C8 -61.2(2)
C2 C3 C7 C8 64.61(14)
C4 C3 C7 C13 -159.37(18)
C2 C3 C7 C13 -33.61(13)
C13 C7 C8 O2 -144.34(19)
C3 C7 C8 O2 126.77(19)
C13 C7 C8 C9 37.53(16)
C3 C7 C8 C9 -51.36(16)
O2 C8 C9 C15 -33.7(3)
C7 C8 C9 C15 144.43(16)
O2 C8 C9 C10 95.7(2)
C7 C8 C9 C10 -86.14(17)
O2 C8 C9 C2 -168.12(19)
C7 C8 C9 C2 10.03(16)
C1 C2 C9 C15 62.7(2)
C3 C2 C9 C15 -94.1(2)
C13 C2 C9 C15 177.37(17)
C1 C2 C9 C8 -168.61(14)
C3 C2 C9 C8 34.56(17)
C13 C2 C9 C8 -53.99(15)
C1 C2 C9 C10 -55.70(17)
C3 C2 C9 C10 147.47(15)
C13 C2 C9 C10 58.92(15)
C15 C9 C10 C12 169.66(15)
C8 C9 C10 C12 37.50(19)
C2 C9 C10 C12 -60.87(16)
C15 C9 C10 C11 -79.19(18)
C8 C9 C10 C11 148.66(16)
C2 C9 C10 C11 50.29(17)
C12 C10 C11 C1 75.11(18)
C9 C10 C11 C1 -31.90(19)
O1 C1 C11 C10 120.74(16)
C2 C1 C11 C10 -2.36(18)
C11 C10 C12 C13 -72.04(17)
C9 C10 C12 C13 34.47(17)
C10 C12 C13 C14 136.85(16)
C10 C12 C13 C7 -84.78(18)
C10 C12 C13 C2 4.65(18)
C8 C7 C13 C14 175.72(16)
C3 C7 C13 C14 -84.26(18)
C8 C7 C13 C12 38.34(19)
C3 C7 C13 C12 138.36(17)
C8 C7 C13 C2 -66.78(14)
C3 C7 C13 C2 33.24(13)
C1 C2 C13 C14 -61.2(2)
C3 C2 C13 C14 82.05(18)
C9 C2 C13 C14 -170.98(16)
C1 C2 C13 C12 68.62(19)
C3 C2 C13 C12 -148.14(15)
C9 C2 C13 C12 -41.17(16)
C1 C2 C13 C7 -176.73(16)
C3 C2 C13 C7 -33.48(13)
C9 C2 C13 C7 73.49(14)
C8 C9 C15 C16 -48.7(2)
C10 C9 C15 C16 -178.81(17)
C2 C9 C15 C16 71.3(2)
C9 C15 C16 C17 -90.4(2)
C5 N1 C17 C16 74.4(2)
C6 N1 C17 C16 -166.4(2)
C15 C16 C17 N1 52.8(3)
